data_4072239
loop_
_publ_author_name
'Conde, Ana'
'Fandos, Rosa'
'Otero, Antonio'
'Rodr\'iguez, Ana'

_publ_section_title
;
 Oxo and Hydroxo Organometallic Complexes of Tantalum: Soluble Molecular
 Models of Tantalum Oxide
;
_journal_issue 23
_journal_name_full Organometallics
_journal_page_first 6090
_journal_paper_doi 10.1021/om8006932
_journal_volume 27
_journal_year 2008
_chemical_formula_sum 'C24 H26 Cl2 N O4 Ta'
_chemical_formula_weight 644.31
_chemical_name_systematic
;
 ?
;
_space_group_IT_number 14
_symmetry_cell_setting monoclinic
_symmetry_space_group_name_Hall '-P 2yn'
_symmetry_space_group_name_H-M 'P 1 21/n 1'
_atom_sites_solution_hydrogens geom
_atom_sites_solution_primary direct
_atom_sites_solution_secondary difmap
_audit_creation_method SHELXL-97
_cell_angle_alpha 90.00
_cell_angle_beta 98.5000(10)
_cell_angle_gamma 90.00
_cell_formula_units_Z 4
_cell_length_a 8.9484(6)
_cell_length_b 10.9534(8)
_cell_length_c 24.7479(18)
_cell_measurement_reflns_used 19947
_cell_measurement_temperature 180(2)
_cell_measurement_theta_max 28.284
_cell_measurement_theta_min 2.328
_cell_volume 2399.0(3)
_computing_cell_refinement 'Bruker SAINT'
_computing_data_collection 'Bruker APEX'
_computing_data_reduction 'Bruker SAINT, SADABS, XPREP'
_computing_molecular_graphics 'Bruker SHELXTL'
_computing_publication_material 'Bruker SHELXTL'
_computing_structure_refinement 'SHELXL-97 (Sheldrick, 1997)'
_computing_structure_solution 'SHELXS-97 (Sheldrick, 1990)'
_diffrn_ambient_temperature 180(2)
_diffrn_measured_fraction_theta_full 0.997
_diffrn_measured_fraction_theta_max 0.997
_diffrn_measurement_device_type 'CCD area detector'
_diffrn_measurement_method 'omega sans'
_diffrn_radiation_monochromator graphite
_diffrn_radiation_source 'fine-focus sealed tube'
_diffrn_radiation_type MoK\a
_diffrn_radiation_wavelength 0.71073
_diffrn_reflns_av_R_equivalents 0.1016
_diffrn_reflns_av_sigmaI/netI 0.0705
_diffrn_reflns_limit_h_max 10
_diffrn_reflns_limit_h_min -10
_diffrn_reflns_limit_k_max 13
_diffrn_reflns_limit_k_min -12
_diffrn_reflns_limit_l_max 29
_diffrn_reflns_limit_l_min -28
_diffrn_reflns_number 15365
_diffrn_reflns_theta_full 25.00
_diffrn_reflns_theta_max 25.00
_diffrn_reflns_theta_min 2.04
_exptl_absorpt_coefficient_mu 4.835
_exptl_absorpt_correction_T_max 0.4160
_exptl_absorpt_correction_T_min 0.2983
_exptl_absorpt_correction_type multi-scan
_exptl_absorpt_process_details SADABS
_exptl_crystal_colour yellow
_exptl_crystal_density_diffrn 1.784
_exptl_crystal_density_method 'not measured'
_exptl_crystal_description block
_exptl_crystal_F_000 1264
_exptl_crystal_size_max 0.33
_exptl_crystal_size_mid 0.23
_exptl_crystal_size_min 0.23
_refine_diff_density_max 1.745
_refine_diff_density_min -3.327
_refine_diff_density_rms 0.203
_refine_ls_extinction_method none
_refine_ls_goodness_of_fit_ref 1.042
_refine_ls_hydrogen_treatment constr
_refine_ls_matrix_type full
_refine_ls_number_parameters 295
_refine_ls_number_reflns 4209
_refine_ls_number_restraints 0
_refine_ls_restrained_S_all 1.042
_refine_ls_R_factor_all 0.0432
_refine_ls_R_factor_gt 0.0392
_refine_ls_shift/su_max 0.013
_refine_ls_shift/su_mean 0.000
_refine_ls_structure_factor_coef Fsqd
_refine_ls_weighting_details 'calc w=1/[\s^2^(Fo^2^)+(0.0440P)^2^+3.9935P] where P=(Fo^2^+2Fc^2^)/3'
_refine_ls_weighting_scheme calc
_refine_ls_wR_factor_gt 0.0961
_refine_ls_wR_factor_ref 0.0984
_reflns_number_gt 3789
_reflns_number_total 4209
_reflns_threshold_expression >2sigma(I)
_cod_data_source_file om8006932_si_002.cif
_cod_data_source_block 1
_cod_original_sg_symbol_H-M P21/n
_cod_database_code 4072239

loop_
_symmetry_equiv_pos_as_xyz
'x, y, z'
'-x+1/2, y+1/2, -z+1/2'
'-x, -y, -z'
'x-1/2, -y-1/2, z-1/2'

loop_
_atom_site_label
_atom_site_type_symbol
_atom_site_fract_x
_atom_site_fract_y
_atom_site_fract_z
_atom_site_U_iso_or_equiv
_atom_site_adp_type
_atom_site_occupancy
_atom_site_symmetry_multiplicity
_atom_site_calc_flag
_atom_site_refinement_flags
Ta1 Ta 0.07769(2) 0.383720(19) 0.361372(8) 0.01438(11) Uani 1 1 d .
Cl1 Cl 0.27036(18) 0.24210(14) 0.34178(6) 0.0280(4) Uani 1 1 d .
Cl2 Cl -0.17949(18) 0.42895(15) 0.37326(7) 0.0333(4) Uani 1 1 d .
N1 N -0.0338(5) 0.2084(4) 0.35469(17) 0.0159(10) Uani 1 1 d .
O1 O -0.0105(5) 0.3616(4) 0.28101(15) 0.0229(9) Uani 1 1 d .
O2 O 0.1060(5) 0.3114(3) 0.43752(14) 0.0218(9) Uani 1 1 d .
O3 O -0.1523(5) 0.2519(4) 0.21610(16) 0.0347(11) Uani 1 1 d .
O4 O 0.0695(6) 0.1577(4) 0.49378(16) 0.0344(11) Uani 1 1 d .
C1 C -0.0914(7) 0.2650(5) 0.2630(2) 0.0240(13) Uani 1 1 d .
C2 C -0.1024(6) 0.1696(5) 0.3062(2) 0.0188(12) Uani 1 1 d .
C3 C -0.1732(7) 0.0598(5) 0.3001(2) 0.0269(14) Uani 1 1 d .
H3 H -0.2204 0.0327 0.2653 0.032 Uiso 1 1 calc R
C4 C -0.1747(7) -0.0123(5) 0.3469(2) 0.0266(14) Uani 1 1 d .
H4 H -0.2247 -0.0890 0.3439 0.032 Uiso 1 1 calc R
C5 C -0.1042(7) 0.0275(5) 0.3970(2) 0.0248(14) Uani 1 1 d .
H5 H -0.1041 -0.0210 0.4288 0.030 Uiso 1 1 calc R
C6 C -0.0332(7) 0.1406(5) 0.3997(2) 0.0201(12) Uani 1 1 d .
C7 C 0.0517(7) 0.2017(5) 0.4486(2) 0.0237(14) Uani 1 1 d .
C8 C 0.3038(6) 0.5049(5) 0.3900(2) 0.0199(13) Uani 1 1 d .
C9 C 0.2593(7) 0.5267(5) 0.3327(2) 0.0248(14) Uani 1 1 d .
C10 C 0.1196(7) 0.5876(5) 0.3258(2) 0.0229(13) Uani 1 1 d .
C11 C 0.0780(8) 0.6054(5) 0.3788(3) 0.0203(14) Uani 1 1 d .
C12 C 0.1894(7) 0.5530(5) 0.4175(2) 0.0188(12) Uani 1 1 d .
C13 C 0.4499(7) 0.4538(6) 0.4170(3) 0.0345(16) Uani 1 1 d .
H13A H 0.5222 0.5204 0.4265 0.052 Uiso 1 1 calc R
H13B H 0.4899 0.3971 0.3921 0.052 Uiso 1 1 calc R
H13C H 0.4339 0.4103 0.4503 0.052 Uiso 1 1 calc R
C14 C 0.3538(9) 0.5025(7) 0.2884(3) 0.0427(19) Uani 1 1 d .
H14A H 0.2884 0.4755 0.2553 0.064 Uiso 1 1 calc R
H14B H 0.4281 0.4387 0.3004 0.064 Uiso 1 1 calc R
H14C H 0.4064 0.5775 0.2806 0.064 Uiso 1 1 calc R
C15 C 0.0406(9) 0.6371(6) 0.2734(3) 0.0356(17) Uani 1 1 d .
H15A H 0.0949 0.7091 0.2630 0.053 Uiso 1 1 calc R
H15B H -0.0627 0.6603 0.2779 0.053 Uiso 1 1 calc R
H15C H 0.0374 0.5748 0.2449 0.053 Uiso 1 1 calc R
C16 C -0.0498(8) 0.6843(6) 0.3917(3) 0.0330(16) Uani 1 1 d .
H16A H -0.0803 0.6578 0.4263 0.049 Uiso 1 1 calc R
H16B H -0.1358 0.6768 0.3623 0.049 Uiso 1 1 calc R
H16C H -0.0167 0.7696 0.3948 0.049 Uiso 1 1 calc R
C17 C 0.1945(8) 0.5589(6) 0.4786(2) 0.0296(15) Uani 1 1 d .
H17A H 0.2652 0.6229 0.4936 0.044 Uiso 1 1 calc R
H17B H 0.2282 0.4801 0.4948 0.044 Uiso 1 1 calc R
H17C H 0.0935 0.5776 0.4872 0.044 Uiso 1 1 calc R
C21 C 0.4099(9) 0.8526(7) 0.4815(4) 0.0461(19) Uani 1 1 d .
C22 C 0.5321(10) 0.7964(7) 0.4584(4) 0.050(2) Uani 1 1 d .
H22 H 0.6177 0.7640 0.4811 0.060 Uiso 1 1 calc R
C23 C 0.5205(9) 0.7914(7) 0.4025(3) 0.048(2) Uani 1 1 d .
H23 H 0.6006 0.7532 0.3876 0.058 Uiso 1 1 calc R
C24 C 0.4019(11) 0.8373(8) 0.3664(4) 0.063(2) Uani 1 1 d .
H24 H 0.3992 0.8308 0.3279 0.076 Uiso 1 1 calc R
C25 C 0.2901(12) 0.8919(7) 0.3884(4) 0.060(3) Uani 1 1 d .
H25 H 0.2071 0.9264 0.3649 0.072 Uiso 1 1 calc R
C26 C 0.2936(9) 0.8989(7) 0.4447(3) 0.0410(19) Uani 1 1 d .
H26 H 0.2118 0.9375 0.4583 0.049 Uiso 1 1 calc R
C27 C 0.4113(11) 0.8606(8) 0.5402(4) 0.061(2) Uani 1 1 d .
H27A H 0.3790 0.9423 0.5496 0.091 Uiso 1 1 calc R
H27B H 0.5139 0.8451 0.5590 0.091 Uiso 1 1 calc R
H27C H 0.3421 0.7996 0.5515 0.091 Uiso 1 1 calc R

loop_
_atom_site_aniso_label
_atom_site_aniso_U_11
_atom_site_aniso_U_22
_atom_site_aniso_U_33
_atom_site_aniso_U_23
_atom_site_aniso_U_13
_atom_site_aniso_U_12
Ta1 0.01547(18) 0.01274(17) 0.01529(15) 0.00132(8) 0.00342(10) -0.00119(8)
Cl1 0.0242(9) 0.0226(8) 0.0384(8) -0.0051(6) 0.0089(7) 0.0039(7)
Cl2 0.0213(9) 0.0252(8) 0.0564(10) -0.0019(7) 0.0152(7) 0.0005(7)
N1 0.015(3) 0.016(2) 0.017(2) 0.0037(18) 0.0008(19) -0.0022(19)
O1 0.028(3) 0.022(2) 0.018(2) 0.0049(17) 0.0004(17) -0.0057(19)
O2 0.035(3) 0.017(2) 0.0143(18) 0.0002(16) 0.0051(17) -0.0041(18)
O3 0.044(3) 0.032(3) 0.022(2) 0.0027(19) -0.012(2) -0.007(2)
O4 0.058(3) 0.026(2) 0.019(2) 0.0067(19) 0.005(2) -0.006(2)
C1 0.025(4) 0.022(3) 0.024(3) 0.000(2) -0.002(3) 0.000(3)
C2 0.016(3) 0.020(3) 0.020(3) 0.000(2) -0.002(2) -0.001(2)
C3 0.029(4) 0.022(3) 0.026(3) 0.001(3) -0.006(3) 0.002(3)
C4 0.027(4) 0.014(3) 0.038(3) 0.002(3) 0.001(3) -0.006(3)
C5 0.027(4) 0.019(3) 0.028(3) 0.009(3) 0.005(3) 0.000(3)
C6 0.022(3) 0.017(3) 0.023(3) -0.003(2) 0.008(2) -0.002(3)
C7 0.032(4) 0.013(3) 0.029(3) 0.004(2) 0.013(3) 0.000(3)
C8 0.016(3) 0.016(3) 0.028(3) 0.000(2) 0.004(2) -0.006(2)
C9 0.027(4) 0.016(3) 0.035(3) 0.000(3) 0.015(3) -0.007(3)
C10 0.032(4) 0.013(3) 0.022(3) 0.000(2) 0.000(3) -0.004(3)
C11 0.024(4) 0.009(3) 0.028(3) -0.001(2) 0.007(3) -0.004(2)
C12 0.024(3) 0.009(3) 0.022(3) -0.005(2) 0.000(2) -0.007(2)
C13 0.019(4) 0.033(4) 0.048(4) -0.004(3) -0.005(3) -0.001(3)
C14 0.047(5) 0.040(4) 0.048(4) 0.008(3) 0.029(4) -0.011(4)
C15 0.052(5) 0.027(4) 0.027(3) 0.009(3) -0.001(3) -0.007(3)
C16 0.027(4) 0.021(3) 0.051(4) -0.003(3) 0.006(3) 0.008(3)
C17 0.037(4) 0.029(4) 0.022(3) -0.004(3) 0.000(3) -0.008(3)
C21 0.039(5) 0.025(4) 0.075(6) 0.012(4) 0.010(4) -0.013(4)
C22 0.048(5) 0.026(4) 0.078(6) 0.004(4) 0.018(4) -0.001(4)
C23 0.045(5) 0.036(4) 0.068(5) 0.011(4) 0.025(4) 0.003(4)
C24 0.068(7) 0.046(5) 0.080(6) 0.013(5) 0.026(5) 0.002(5)
C25 0.050(6) 0.047(6) 0.085(7) 0.003(4) 0.014(5) -0.003(4)
C26 0.030(4) 0.042(4) 0.053(5) 0.002(3) 0.011(4) 0.004(3)
C27 0.068(7) 0.049(5) 0.065(6) -0.005(4) 0.009(5) -0.012(5)

loop_
_atom_type_symbol
_atom_type_description
_atom_type_scat_dispersion_real
_atom_type_scat_dispersion_imag
_atom_type_scat_source
C C 0.0033 0.0016 'International Tables Vol C Tables 4.2.6.8 and 6.1.1.4'
H H 0.0000 0.0000 'International Tables Vol C Tables 4.2.6.8 and 6.1.1.4'
N N 0.0061 0.0033 'International Tables Vol C Tables 4.2.6.8 and 6.1.1.4'
O O 0.0106 0.0060 'International Tables Vol C Tables 4.2.6.8 and 6.1.1.4'
Cl Cl 0.1484 0.1585 'International Tables Vol C Tables 4.2.6.8 and 6.1.1.4'
Ta Ta -0.7052 6.5227 'International Tables Vol C Tables 4.2.6.8 and 6.1.1.4'

loop_
_geom_angle_atom_site_label_1
_geom_angle_atom_site_label_2
_geom_angle_atom_site_label_3
_geom_angle
O2 Ta1 O1 146.78(15)
O2 Ta1 N1 73.51(16)
O1 Ta1 N1 73.27(16)
O2 Ta1 Cl2 87.55(12)
O1 Ta1 Cl2 84.54(13)
N1 Ta1 Cl2 75.76(13)
O2 Ta1 Cl1 86.61(12)
O1 Ta1 Cl1 85.01(13)
N1 Ta1 Cl1 75.48(12)
Cl2 Ta1 Cl1 151.14(6)
O2 Ta1 C8 87.61(17)
O1 Ta1 C8 122.18(17)
N1 Ta1 C8 149.48(18)
Cl2 Ta1 C8 128.21(14)
Cl1 Ta1 C8 79.74(14)
O2 Ta1 C9 121.66(19)
O1 Ta1 C9 88.38(19)
N1 Ta1 C9 150.46(18)
Cl2 Ta1 C9 126.32(15)
Cl1 Ta1 C9 80.12(15)
C8 Ta1 C9 34.2(2)
O2 Ta1 C12 77.45(16)
O1 Ta1 C12 135.36(17)
N1 Ta1 C12 149.86(17)
Cl2 Ta1 C12 95.29(14)
Cl1 Ta1 C12 110.91(15)
C8 Ta1 C12 33.69(18)
C9 Ta1 C12 56.13(19)
O2 Ta1 C10 133.35(17)
O1 Ta1 C10 79.39(18)
N1 Ta1 C10 151.26(18)
Cl2 Ta1 C10 93.22(16)
Cl1 Ta1 C10 111.14(16)
C8 Ta1 C10 56.2(2)
C9 Ta1 C10 33.4(2)
C12 Ta1 C10 56.01(19)
O2 Ta1 C11 103.02(19)
O1 Ta1 C11 106.1(2)
N1 Ta1 C11 151.37(19)
Cl2 Ta1 C11 75.71(16)
Cl1 Ta1 C11 133.12(16)
C8 Ta1 C11 55.5(2)
C9 Ta1 C11 55.6(2)
C12 Ta1 C11 33.1(2)
C10 Ta1 C11 33.83(19)
C6 N1 C2 121.2(5)
C6 N1 Ta1 119.0(4)
C2 N1 Ta1 119.8(3)
C1 O1 Ta1 122.5(4)
C7 O2 Ta1 122.8(4)
O3 C1 O1 124.3(5)
O3 C1 C2 121.9(5)
O1 C1 C2 113.9(5)
N1 C2 C3 121.7(5)
N1 C2 C1 110.4(5)
C3 C2 C1 127.9(5)
C2 C3 C4 118.0(5)
C5 C4 C3 120.4(5)
C4 C5 C6 118.1(5)
N1 C6 C5 120.6(5)
N1 C6 C7 111.5(5)
C5 C6 C7 127.9(5)
O4 C7 O2 123.0(6)
O4 C7 C6 123.8(5)
O2 C7 C6 113.2(5)
C12 C8 C9 107.4(5)
C12 C8 C13 125.0(5)
C9 C8 C13 127.2(5)
C12 C8 Ta1 73.4(3)
C9 C8 Ta1 72.9(3)
C13 C8 Ta1 124.3(4)
C10 C9 C8 108.2(5)
C10 C9 C14 125.5(6)
C8 C9 C14 126.0(6)
C10 C9 Ta1 73.8(3)
C8 C9 Ta1 72.8(3)
C14 C9 Ta1 124.7(4)
C9 C10 C11 107.4(6)
C9 C10 C15 125.6(6)
C11 C10 C15 126.6(6)
C9 C10 Ta1 72.8(3)
C11 C10 Ta1 73.7(3)
C15 C10 Ta1 124.7(4)
C12 C11 C10 108.5(5)
C12 C11 C16 125.3(6)
C10 C11 C16 125.6(6)
C12 C11 Ta1 72.5(3)
C10 C11 Ta1 72.4(3)
C16 C11 Ta1 128.4(4)
C11 C12 C8 108.4(5)
C11 C12 C17 125.6(5)
C8 C12 C17 125.7(5)
C11 C12 Ta1 74.4(3)
C8 C12 Ta1 72.9(3)
C17 C12 Ta1 123.6(4)
C26 C21 C22 115.9(8)
C26 C21 C27 122.3(8)
C22 C21 C27 121.7(8)
C23 C22 C21 117.9(8)
C22 C23 C24 125.2(8)
C25 C24 C23 116.5(9)
C24 C25 C26 121.4(10)
C21 C26 C25 123.2(8)

loop_
_geom_bond_atom_site_label_1
_geom_bond_atom_site_label_2
_geom_bond_distance
Ta1 O2 2.025(4)
Ta1 O1 2.043(4)
Ta1 N1 2.159(4)
Ta1 Cl2 2.4142(15)
Ta1 Cl1 2.4210(15)
Ta1 C8 2.436(6)
Ta1 C9 2.437(6)
Ta1 C12 2.441(5)
Ta1 C10 2.450(6)
Ta1 C11 2.466(5)
N1 C6 1.337(7)
N1 C2 1.335(7)
O1 C1 1.321(7)
O2 C7 1.340(7)
O3 C1 1.215(7)
O4 C7 1.207(7)
C1 C2 1.508(8)
C2 C3 1.357(9)
C3 C4 1.402(8)
C4 C5 1.376(8)
C5 C6 1.389(8)
C6 C7 1.489(8)
C8 C12 1.413(8)
C8 C9 1.434(8)
C8 C13 1.488(8)
C9 C10 1.405(9)
C9 C14 1.504(8)
C10 C11 1.430(8)
C10 C15 1.483(9)
C11 C12 1.399(9)
C11 C16 1.505(9)
C12 C17 1.507(7)
C21 C26 1.375(11)
C21 C22 1.445(11)
C21 C27 1.452(12)
C22 C23 1.372(11)
C23 C24 1.378(12)
C24 C25 1.348(12)
C25 C26 1.391(13)
